data_4111413
loop_
_publ_author_name
'Nathaniel L. Rosi'
'Jaheon Kim'
'Mohamed Eddaoudi'
'Banglin Chen'
'Michael O'Keeffe'
'Omar M. Yaghi'

_publ_contact_author_address
;
Department of Chemistry
930 N. University Ave.
Ann Arbor, MI 48109-1055
USA
;
_publ_contact_author_email oyaghi@umich.edu
_publ_contact_author_fax '+1 734 763 2307'
_publ_contact_author_name 'Professor Omar M. Yaghi'
_publ_contact_author_phone '+1 734 615 2146'
_publ_section_title
;
 Rod Packings and Metal-Organic Frameworks Constructed from Rod-Shaped
 Secondary Building Units
;
_journal_name_full 'Journal of the American Chemical Society'
_journal_page_first 1504
_journal_page_last 1518
_journal_paper_doi 10.1021/ja045123o
_journal_volume 127
_journal_year 2005
_chemical_formula_moiety 'C30 H23 N O9 Tb, C3 H7 N O'
_chemical_formula_sum 'C33 H30 N2 O10 Tb'
_chemical_formula_weight 773.51
_chemical_name_common MOF-80
_chemical_name_systematic
; 
 ? 
;
_space_group_IT_number 2
_symmetry_cell_setting triclinic
_symmetry_space_group_name_Hall '-P 1'
_symmetry_space_group_name_H-M 'P -1'
_atom_sites_solution_hydrogens geom
_atom_sites_solution_primary direct
_atom_sites_solution_secondary difmap
_audit_creation_method SHELXL-97
_cell_angle_alpha 109.7500(10)
_cell_angle_beta 103.6130(10)
_cell_angle_gamma 100.1400(10)
_cell_formula_units_Z 2
_cell_length_a 9.8294(4)
_cell_length_b 12.1098(5)
_cell_length_c 14.6279(6)
_cell_measurement_reflns_used 5972
_cell_measurement_temperature 158(2)
_cell_measurement_theta_max 24.85
_cell_measurement_theta_min 2.27
_cell_volume 1529.29(11)
_computing_cell_refinement 'Siemens SMART'
_computing_data_collection 'Siemens SMART'
_computing_data_reduction 'Siemens SAINT'
_computing_molecular_graphics 'Siemens SHELX-TL xp'
_computing_publication_material 'Siemens SHELX-TL xcif'
_computing_structure_refinement 'SHELXL-97 (Sheldrick, 1997)'
_computing_structure_solution 'SHELXS-97 (Sheldrick, 1990)'
_diffrn_ambient_temperature 158(2)
_diffrn_measured_fraction_theta_full 0.993
_diffrn_measured_fraction_theta_max 0.993
_diffrn_measurement_device_type 'Siemens SMART CCD'
_diffrn_measurement_method 'omega and phi scan'
_diffrn_radiation_monochromator graphite
_diffrn_radiation_source 'fine-focus sealed tube'
_diffrn_radiation_type MoK\a
_diffrn_radiation_wavelength 0.71073
_diffrn_reflns_av_R_equivalents 0.0609
_diffrn_reflns_av_sigmaI/netI 0.0853
_diffrn_reflns_limit_h_max 12
_diffrn_reflns_limit_h_min -12
_diffrn_reflns_limit_k_max 15
_diffrn_reflns_limit_k_min -15
_diffrn_reflns_limit_l_max 18
_diffrn_reflns_limit_l_min -18
_diffrn_reflns_number 19781
_diffrn_reflns_theta_full 26.42
_diffrn_reflns_theta_max 26.42
_diffrn_reflns_theta_min 1.56
_diffrn_standards_decay_% none
_exptl_absorpt_coefficient_mu 2.375
_exptl_absorpt_correction_T_max .949
_exptl_absorpt_correction_T_min .842
_exptl_absorpt_correction_type empirical
_exptl_crystal_colour yellow
_exptl_crystal_density_diffrn 1.680
_exptl_crystal_description plate
_exptl_crystal_F_000 774
_exptl_crystal_size_max .06
_exptl_crystal_size_mid .04
_exptl_crystal_size_min .02
_refine_diff_density_max 0.932
_refine_diff_density_min -1.091
_refine_diff_density_rms 0.130
_refine_ls_extinction_coef none
_refine_ls_extinction_expression Fc^*^=kFc[1+0.001xFc^2^\l^3^/sin(2\q)]^-1/4^
_refine_ls_extinction_method SHELXL
_refine_ls_goodness_of_fit_ref 0.939
_refine_ls_hydrogen_treatment mixed
_refine_ls_matrix_type full
_refine_ls_number_parameters 428
_refine_ls_number_reflns 6251
_refine_ls_number_restraints 4
_refine_ls_restrained_S_all 0.938
_refine_ls_R_factor_all 0.0587
_refine_ls_R_factor_gt 0.0373
_refine_ls_shift/su_max 0.017
_refine_ls_shift/su_mean 0.001
_refine_ls_structure_factor_coef Fsqd
_refine_ls_weighting_details 'calc w=1/[\s^2^(Fo^2^)+(0.0361P)^2^+0.0000P] where P=(Fo^2^+2Fc^2^)/3'
_refine_ls_weighting_scheme calc
_refine_ls_wR_factor_gt 0.0742
_refine_ls_wR_factor_ref 0.0785
_reflns_number_gt 4794
_reflns_number_total 6251
_reflns_threshold_expression >2sigma(I)
_cod_data_source_file ja045123o_s12.cif
_cod_data_source_block MOF-80
_cod_database_code 4111413

loop_
_symmetry_equiv_pos_as_xyz
'x, y, z'
'-x, -y, -z'

loop_
_atom_site_label
_atom_site_type_symbol
_atom_site_fract_x
_atom_site_fract_y
_atom_site_fract_z
_atom_site_U_iso_or_equiv
_atom_site_adp_type
_atom_site_occupancy
_atom_site_symmetry_multiplicity
_atom_site_calc_flag
_atom_site_refinement_flags
Tb Tb -0.23970(3) -0.97874(2) -1.004694(17) 0.01809(9) Uani 1 1 d .
O1W O -0.0476(4) -0.7924(3) -0.9482(3) 0.0274(8) Uani 1 1 d D
H1W H -0.049(6) -0.753(4) -0.986(3) 0.033 Uiso 1 1 d D
H2W H 0.035(3) -0.801(5) -0.929(4) 0.033 Uiso 1 1 d D
O2W O -0.3468(4) -1.1057(3) -0.9254(3) 0.0252(8) Uani 1 1 d D
H3W H -0.426(3) -1.092(4) -0.921(4) 0.030 Uiso 1 1 d D
H4W H -0.377(5) -1.178(2) -0.970(3) 0.030 Uiso 1 1 d D
O1 O -0.2876(3) -0.8460(3) -0.8631(2) 0.0256(8) Uani 1 1 d .
O2 O -0.5202(3) -0.9316(3) -0.8892(2) 0.0256(8) Uani 1 1 d .
O3 O -0.2306(3) -0.1821(3) -0.0901(2) 0.0250(8) Uani 1 1 d .
O4 O -0.4164(4) -0.3184(3) -0.0895(2) 0.0317(9) Uani 1 1 d .
O5 O -0.0356(3) -0.9838(3) -0.8925(2) 0.0241(8) Uani 1 1 d .
O6 O 0.1820(3) -1.0152(3) -0.8455(2) 0.0259(8) Uani 1 1 d .
C1 C -0.4867(5) -0.7995(4) -0.6832(3) 0.0213(11) Uani 1 1 d .
H1A H -0.5652 -0.8720 -0.7198 0.026 Uiso 1 1 calc R
C2 C -0.3862(5) -0.7677(4) -0.7297(3) 0.0200(10) Uani 1 1 d .
C3 C -0.2731(5) -0.6596(4) -0.6774(4) 0.0232(11) Uani 1 1 d .
H3A H -0.2039 -0.6398 -0.7092 0.028 Uiso 1 1 calc R
C4 C -0.1499(6) -0.4643(5) -0.5253(4) 0.0311(13) Uani 1 1 d .
H4A H -0.0843 -0.4397 -0.5578 0.037 Uiso 1 1 calc R
C5 C -0.1384(6) -0.3903(5) -0.4296(4) 0.0311(13) Uani 1 1 d .
H5A H -0.0626 -0.3158 -0.3955 0.037 Uiso 1 1 calc R
C6 C -0.2309(5) -0.3421(4) -0.2804(3) 0.0261(12) Uani 1 1 d .
H6A H -0.1577 -0.2660 -0.2460 0.031 Uiso 1 1 calc R
C7 C -0.3295(5) -0.3737(4) -0.2337(3) 0.0219(11) Uani 1 1 d .
C8 C -0.4388(5) -0.4851(4) -0.2840(3) 0.0243(11) Uani 1 1 d .
H8A H -0.5067 -0.5058 -0.2517 0.029 Uiso 1 1 calc R
C9 C -0.5607(6) -0.6808(5) -0.4357(4) 0.0346(13) Uani 1 1 d .
H9A H -0.6281 -0.7039 -0.4039 0.041 Uiso 1 1 calc R
C10 C -0.5718(5) -0.7559(5) -0.5310(4) 0.0308(13) Uani 1 1 d .
H10A H -0.6467 -0.8310 -0.5649 0.037 Uiso 1 1 calc R
C11 C -0.4721(5) -0.7244(4) -0.5825(4) 0.0252(11) Uani 1 1 d .
C12 C -0.3594(5) -0.6128(4) -0.5303(3) 0.0205(11) Uani 1 1 d .
C13 C -0.2602(5) -0.5803(4) -0.5794(4) 0.0233(11) Uani 1 1 d .
C14 C -0.2373(5) -0.4205(4) -0.3776(4) 0.0251(12) Uani 1 1 d .
C15 C -0.3477(5) -0.5347(4) -0.4294(3) 0.0217(11) Uani 1 1 d .
C16 C -0.4489(5) -0.5665(4) -0.3815(4) 0.0235(11) Uani 1 1 d .
C17 C -0.3993(5) -0.8536(4) -0.8354(4) 0.0229(11) Uani 1 1 d .
C18 C -0.3280(5) -0.2865(5) -0.1303(4) 0.0260(12) Uani 1 1 d .
C19 C 0.0438(5) -0.9995(4) -0.7320(3) 0.0194(10) Uani 1 1 d .
C20 C -0.0639(5) -0.9548(5) -0.6979(4) 0.0265(12) Uani 1 1 d .
H20A H -0.1263 -0.9251 -0.7380 0.032 Uiso 1 1 calc R
C21 C -0.0818(5) -0.9529(5) -0.6058(4) 0.0271(12) Uani 1 1 d .
C22 C 0.0092(5) -0.9996(4) -0.5473(3) 0.0218(11) Uani 1 1 d .
C23 C 0.1187(5) -1.0456(5) -0.5814(4) 0.0261(12) Uani 1 1 d .
C24 C 0.1348(5) -1.0438(4) -0.6736(4) 0.0258(12) Uani 1 1 d .
H24A H 0.2091 -1.0733 -0.6967 0.031 Uiso 1 1 calc R
C25 C 0.0640(5) -0.9995(4) -0.8306(4) 0.0243(11) Uani 1 1 d .
C26 C -0.1882(6) -0.9028(6) -0.5664(4) 0.0474(17) Uani 1 1 d .
H26A H -0.2453 -0.8660 -0.6027 0.057 Uiso 1 1 calc R
C27 C 0.2097(6) -1.0938(6) -0.5208(4) 0.0444(16) Uani 1 1 d .
H27A H 0.2852 -1.1232 -0.5422 0.053 Uiso 1 1 calc R
O1S O -0.3406(4) -0.8376(4) -1.0623(3) 0.0357(9) Uani 1 1 d .
C1S C -0.3284(7) -0.7314(8) -1.0294(6) 0.060(2) Uani 1 1 d .
H1SA H -0.2862 -0.6860 -0.9576 0.072 Uiso 1 1 calc R
N1S N -0.3718(7) -0.6710(6) -1.0893(5) 0.0690(17) Uani 1 1 d .
O2S O -0.0333(5) -0.6689(4) -1.0744(4) 0.0684(14) Uani 1 1 d .
C4S C 0.0508(8) -0.6870(7) -1.1228(6) 0.065(2) Uani 1 1 d .
H4SA H 0.1102 -0.7383 -1.1118 0.078 Uiso 1 1 calc R
C5S C 0.1630(10) -0.6701(9) -1.2505(7) 0.121(4) Uani 1 1 d .
H5SA H 0.2130 -0.7246 -1.2289 0.145 Uiso 1 1 calc R
H5SB H 0.2351 -0.5955 -1.2388 0.145 Uiso 1 1 calc R
H5SC H 0.1068 -0.7114 -1.3236 0.145 Uiso 1 1 calc R
C6S C -0.0243(10) -0.5595(8) -1.2143(8) 0.106(3) Uani 1 1 d .
H6SA H -0.0863 -0.5465 -1.1703 0.127 Uiso 1 1 calc R
H6SB H -0.0856 -0.5987 -1.2863 0.127 Uiso 1 1 calc R
H6SC H 0.0400 -0.4806 -1.2019 0.127 Uiso 1 1 calc R
N2S N 0.0641(7) -0.6382(6) -1.1910(5) 0.0761(19) Uani 1 1 d .
C2S C -0.3449(12) -0.5424(7) -1.0478(8) 0.117(4) Uani 1 1 d .
H2SA H -0.3153 -0.5116 -0.9729 0.141 Uiso 1 1 calc R
H2SB H -0.4339 -0.5211 -1.0733 0.141 Uiso 1 1 calc R
H2SC H -0.2670 -0.5054 -1.0686 0.141 Uiso 1 1 calc R
C3S C -0.4245(11) -0.7409(8) -1.1996(6) 0.106(3) Uani 1 1 d .
H3SA H -0.4423 -0.8283 -1.2140 0.127 Uiso 1 1 calc R
H3SB H -0.3512 -0.7166 -1.2296 0.127 Uiso 1 1 calc R
H3SC H -0.5155 -0.7250 -1.2294 0.127 Uiso 1 1 calc R

loop_
_atom_site_aniso_label
_atom_site_aniso_U_11
_atom_site_aniso_U_22
_atom_site_aniso_U_33
_atom_site_aniso_U_23
_atom_site_aniso_U_13
_atom_site_aniso_U_12
Tb 0.01664(13) 0.02467(14) 0.01037(12) 0.00287(9) 0.00519(8) 0.00659(9)
O1W 0.024(2) 0.033(2) 0.028(2) 0.0143(17) 0.0092(17) 0.0098(17)
O2W 0.0218(19) 0.0270(19) 0.0203(19) 0.0007(15) 0.0085(16) 0.0060(16)
O1 0.0251(19) 0.030(2) 0.0161(18) 0.0011(15) 0.0096(15) 0.0076(15)
O2 0.0187(18) 0.030(2) 0.0158(18) -0.0018(16) 0.0012(15) 0.0054(15)
O3 0.0240(19) 0.0207(18) 0.0197(18) -0.0037(15) 0.0070(15) 0.0038(15)
O4 0.040(2) 0.030(2) 0.0231(19) 0.0046(16) 0.0186(18) 0.0045(16)
O5 0.0229(19) 0.038(2) 0.0136(17) 0.0122(16) 0.0063(15) 0.0096(16)
O6 0.0270(19) 0.040(2) 0.0150(17) 0.0104(16) 0.0125(15) 0.0136(16)
C1 0.017(2) 0.024(3) 0.015(2) 0.001(2) 0.002(2) 0.006(2)
C2 0.020(3) 0.027(3) 0.014(2) 0.006(2) 0.008(2) 0.012(2)
C3 0.021(3) 0.029(3) 0.021(3) 0.007(2) 0.013(2) 0.009(2)
C4 0.031(3) 0.030(3) 0.029(3) 0.005(3) 0.018(3) 0.002(2)
C5 0.031(3) 0.025(3) 0.026(3) -0.001(2) 0.011(2) 0.002(2)
C6 0.027(3) 0.025(3) 0.016(3) 0.000(2) 0.005(2) 0.003(2)
C7 0.025(3) 0.025(3) 0.012(2) 0.003(2) 0.004(2) 0.010(2)
C8 0.025(3) 0.030(3) 0.018(3) 0.007(2) 0.009(2) 0.009(2)
C9 0.032(3) 0.041(3) 0.027(3) 0.006(3) 0.018(3) 0.004(3)
C10 0.027(3) 0.032(3) 0.023(3) 0.001(2) 0.010(2) -0.001(2)
C11 0.024(3) 0.031(3) 0.017(3) 0.004(2) 0.007(2) 0.008(2)
C12 0.019(3) 0.023(3) 0.016(3) 0.003(2) 0.005(2) 0.009(2)
C13 0.022(3) 0.027(3) 0.017(3) 0.002(2) 0.005(2) 0.009(2)
C14 0.028(3) 0.028(3) 0.019(3) 0.006(2) 0.012(2) 0.011(2)
C15 0.021(3) 0.024(3) 0.016(2) 0.003(2) 0.005(2) 0.009(2)
C16 0.026(3) 0.023(3) 0.019(3) 0.004(2) 0.008(2) 0.007(2)
C17 0.029(3) 0.024(3) 0.019(3) 0.008(2) 0.009(2) 0.016(2)
C18 0.028(3) 0.028(3) 0.020(3) 0.004(2) 0.006(2) 0.015(2)
C19 0.021(3) 0.028(3) 0.010(2) 0.009(2) 0.006(2) 0.007(2)
C20 0.024(3) 0.042(3) 0.020(3) 0.016(2) 0.007(2) 0.016(2)
C21 0.030(3) 0.042(3) 0.018(3) 0.015(2) 0.012(2) 0.018(2)
C22 0.020(3) 0.029(3) 0.017(3) 0.009(2) 0.008(2) 0.009(2)
C23 0.025(3) 0.039(3) 0.020(3) 0.016(2) 0.009(2) 0.012(2)
C24 0.025(3) 0.040(3) 0.022(3) 0.015(2) 0.014(2) 0.017(2)
C25 0.023(3) 0.031(3) 0.017(3) 0.008(2) 0.007(2) 0.004(2)
C26 0.051(4) 0.091(5) 0.036(3) 0.043(4) 0.027(3) 0.052(4)
C27 0.048(4) 0.079(4) 0.035(3) 0.030(3) 0.029(3) 0.048(3)
O1S 0.039(2) 0.036(2) 0.036(2) 0.014(2) 0.0145(19) 0.0192(19)
C1S 0.031(4) 0.099(6) 0.060(5) 0.053(5) 0.006(3) 0.013(4)
N1S 0.075(5) 0.068(4) 0.058(4) 0.028(4) 0.011(3) 0.013(3)
O2S 0.065(3) 0.077(4) 0.081(4) 0.049(3) 0.028(3) 0.019(3)
C4S 0.051(5) 0.063(5) 0.072(5) 0.028(4) 0.017(4) -0.004(4)
C5S 0.111(8) 0.128(8) 0.106(8) 0.020(7) 0.072(7) -0.006(6)
C6S 0.100(8) 0.119(8) 0.136(9) 0.086(8) 0.052(7) 0.032(6)
N2S 0.078(5) 0.080(5) 0.069(4) 0.032(4) 0.033(4) -0.001(4)
C2S 0.162(10) 0.056(6) 0.125(9) 0.030(6) 0.033(8) 0.037(6)
C3S 0.151(10) 0.100(7) 0.062(6) 0.033(6) 0.022(6) 0.039(7)

loop_
_atom_type_symbol
_atom_type_description
_atom_type_scat_dispersion_real
_atom_type_scat_dispersion_imag
_atom_type_scat_source
C C 0.0033 0.0016 'International Tables Vol C Tables 4.2.6.8 and 6.1.1.4'
H H 0.0000 0.0000 'International Tables Vol C Tables 4.2.6.8 and 6.1.1.4'
N N 0.0061 0.0033 'International Tables Vol C Tables 4.2.6.8 and 6.1.1.4'
O O 0.0106 0.0060 'International Tables Vol C Tables 4.2.6.8 and 6.1.1.4'
Tb Tb -0.1723 4.1537 'International Tables Vol C Tables 4.2.6.8 and 6.1.1.4'

loop_
_geom_angle_atom_site_label_1
_geom_angle_atom_site_label_2
_geom_angle_atom_site_label_3
_geom_angle
_geom_angle_site_symmetry_1
_geom_angle_site_symmetry_3
O5 Tb O2 150.45(12) . 2_433
O5 Tb O1 88.54(11) . .
O2 Tb O1 97.22(11) 2_433 .
O5 Tb O6 107.19(11) . 2_533
O2 Tb O6 86.17(11) 2_433 2_533
O1 Tb O6 141.30(11) . 2_533
O5 Tb O3 79.01(11) . 1_544
O2 Tb O3 79.76(11) 2_433 1_544
O1 Tb O3 144.80(11) . 1_544
O6 Tb O3 73.83(11) 2_533 1_544
O5 Tb O1S 140.61(13) . .
O2 Tb O1S 68.26(12) 2_433 .
O1 Tb O1S 74.24(12) . .
O6 Tb O1S 71.37(12) 2_533 .
O3 Tb O1S 133.57(12) 1_544 .
O5 Tb O1W 70.25(12) . .
O2 Tb O1W 139.29(12) 2_433 .
O1 Tb O1W 77.38(11) . .
O6 Tb O1W 75.37(12) 2_533 .
O3 Tb O1W 126.88(11) 1_544 .
O1S Tb O1W 71.50(12) . .
O5 Tb O2W 78.21(11) . .
O2 Tb O2W 75.87(12) 2_433 .
O1 Tb O2W 73.09(11) . .
O6 Tb O2W 143.76(11) 2_533 .
O3 Tb O2W 72.17(11) 1_544 .
O1S Tb O2W 127.04(12) . .
O1W Tb O2W 136.89(12) . .
C17 O1 Tb 130.8(3) . .
C17 O2 Tb 161.7(3) . 2_433
C18 O3 Tb 132.4(3) . 1_566
C25 O5 Tb 171.7(3) . .
C25 O6 Tb 123.7(3) . 2_533
C2 C1 C11 120.1(4) . .
C1 C2 C3 120.3(4) . .
C1 C2 C17 119.0(4) . .
C3 C2 C17 120.8(4) . .
C13 C3 C2 120.9(4) . .
C5 C4 C13 121.2(5) . .
C4 C5 C14 122.1(5) . .
C7 C6 C14 120.9(4) . .
C6 C7 C8 120.2(4) . .
C6 C7 C18 121.3(4) . .
C8 C7 C18 118.5(4) . .
C16 C8 C7 120.8(4) . .
C10 C9 C16 121.3(5) . .
C9 C10 C11 121.3(5) . .
C1 C11 C12 119.6(4) . .
C1 C11 C10 121.6(4) . .
C12 C11 C10 118.8(4) . .
C13 C12 C11 119.7(4) . .
C13 C12 C15 120.8(4) . .
C11 C12 C15 119.6(4) . .
C3 C13 C12 119.4(4) . .
C3 C13 C4 122.5(4) . .
C12 C13 C4 118.1(4) . .
C6 C14 C15 119.4(4) . .
C6 C14 C5 122.7(5) . .
C15 C14 C5 117.8(4) . .
C16 C15 C12 120.5(4) . .
C16 C15 C14 119.5(4) . .
C12 C15 C14 119.9(4) . .
C8 C16 C15 119.3(4) . .
C8 C16 C9 122.2(4) . .
C15 C16 C9 118.6(4) . .
O1 C17 O2 124.0(4) . .
O1 C17 C2 118.0(4) . .
O2 C17 C2 117.9(4) . .
O4 C18 O3 124.4(4) . .
O4 C18 C7 119.7(4) . .
O3 C18 C7 115.9(4) . .
C20 C19 C24 119.6(4) . .
C20 C19 C25 120.8(4) . .
C24 C19 C25 119.6(4) . .
C19 C20 C21 121.1(4) . .
C20 C21 C22 119.3(4) . .
C20 C21 C26 122.4(5) . .
C22 C21 C26 118.3(4) . .
C23 C22 C21 120.1(4) . .
C23 C22 C22 119.8(5) . 2_534
C21 C22 C22 120.1(5) . 2_534
C24 C23 C22 118.7(4) . .
C24 C23 C27 122.1(4) . .
C22 C23 C27 119.1(4) . .
C19 C24 C23 121.2(4) . .
O5 C25 O6 124.2(4) . .
O5 C25 C19 118.8(4) . .
O6 C25 C19 117.0(4) . .
C27 C26 C21 122.2(5) 2_534 .
C26 C27 C23 120.4(5) 2_534 .
C1S O1S Tb 137.1(4) . .
O1S C1S N1S 123.3(7) . .
C1S N1S C2S 121.4(7) . .
C1S N1S C3S 117.0(7) . .
C2S N1S C3S 120.8(7) . .
O2S C4S N2S 123.1(8) . .
C4S N2S C5S 119.7(8) . .
C4S N2S C6S 122.5(7) . .
C5S N2S C6S 117.7(7) . .

loop_
_geom_bond_atom_site_label_1
_geom_bond_atom_site_label_2
_geom_bond_distance
_geom_bond_site_symmetry_2
Tb O5 2.298(3) .
Tb O2 2.322(3) 2_433
Tb O1 2.360(3) .
Tb O6 2.371(3) 2_533
Tb O3 2.385(3) 1_544
Tb O1S 2.407(4) .
Tb O1W 2.417(4) .
Tb O2W 2.455(3) .
O1 C17 1.256(5) .
O2 C17 1.260(6) .
O2 Tb 2.322(3) 2_433
O3 C18 1.291(6) .
O3 Tb 2.384(3) 1_566
O4 C18 1.241(6) .
O5 C25 1.257(6) .
O6 C25 1.264(5) .
O6 Tb 2.371(3) 2_533
C1 C2 1.395(6) .
C1 C11 1.402(6) .
C2 C3 1.395(6) .
C2 C17 1.504(6) .
C3 C13 1.390(6) .
C4 C5 1.348(7) .
C4 C13 1.443(7) .
C5 C14 1.438(6) .
C6 C7 1.383(6) .
C6 C14 1.396(6) .
C7 C8 1.401(6) .
C7 C18 1.519(6) .
C8 C16 1.401(6) .
C9 C10 1.348(6) .
C9 C16 1.437(7) .
C10 C11 1.444(6) .
C11 C12 1.419(6) .
C12 C13 1.416(6) .
C12 C15 1.423(6) .
C14 C15 1.429(6) .
C15 C16 1.416(6) .
C19 C20 1.390(6) .
C19 C24 1.391(6) .
C19 C25 1.501(6) .
C20 C21 1.391(6) .
C21 C22 1.414(7) .
C21 C26 1.437(7) .
C22 C23 1.412(6) .
C22 C22 1.441(8) 2_534
C23 C24 1.401(6) .
C23 C27 1.445(7) .
C26 C27 1.353(7) 2_534
C27 C26 1.353(7) 2_534
O1S C1S 1.183(8) .
C1S N1S 1.360(8) .
N1S C2S 1.416(9) .
N1S C3S 1.455(9) .
O2S C4S 1.211(8) .
C4S N2S 1.340(9) .
C5S N2S 1.468(9) .
C6S N2S 1.467(10) .
